data_1547204
loop_
_publ_author_name
'Naik Tameen Khan'
'Marium Bibi'
'Sammer Yousuf'
'Izhar Husain Qureshi'
Atta-ur-Rahman
'Abdullah Mohammad Al-Majid'
'Muhammad Ahmed Mesaik'
'Ahmed Shukralla Khalid'
'Samina A Sattar'
Atia-tul-Wahab
'M Iqbal Choudhary'

_publ_section_title
;
 Synthesis of some potent immunomodulatory and anti-inflammatory
 metabolites by fungal transformation of anabolic steroid oxymetholone
;
_journal_name_full 'Chemistry Central Journal'
_journal_page_first 153
_journal_paper_doi 10.1186/1752-153X-6-153
_journal_volume 6
_journal_year 2012
_chemical_formula_moiety 'C20 H34 O3, OH'
_chemical_formula_sum 'C20 H35 O4'
_chemical_formula_weight 339.48
_space_group_IT_number 4
_symmetry_cell_setting monoclinic
_symmetry_space_group_name_Hall 'P 2yb'
_symmetry_space_group_name_H-M 'P 1 21 1'
_atom_sites_solution_hydrogens geom
_atom_sites_solution_primary direct
_atom_sites_solution_secondary difmap
_cell_angle_alpha 90.00
_cell_angle_beta 109.270(4)
_cell_angle_gamma 90.00
_cell_formula_units_Z 2
_cell_length_a 11.5169(19)
_cell_length_b 6.7843(12)
_cell_length_c 12.820(2)
_cell_measurement_reflns_used 1160
_cell_measurement_temperature 298(2)
_cell_measurement_theta_max 25.80
_cell_measurement_theta_min 1.68
_cell_volume 945.6(3)
_computing_cell_refinement 'SAINT (Siemens, 1996)'
_computing_data_collection 'SMART (Siemens, 1996)'
_computing_data_reduction SAINT
_computing_molecular_graphics 'SHELXTL (Sheldrick, 1997b)'
_computing_publication_material
;
SHELXTL, PARST (Nardelli, 1995) and PLATON (Spek, 2003)
;
_computing_structure_refinement 'SHELXL-97 (Sheldrick, 1997)'
_computing_structure_solution 'SHELXS-97 (Sheldrick, 1990)'
_diffrn_ambient_temperature 298(2)
_diffrn_detector_area_resol_mean 8.33
_diffrn_measured_fraction_theta_full 0.828
_diffrn_measured_fraction_theta_max 0.828
_diffrn_measurement_device_type
;
Bruker SMART APEX CCD area-detector diffractometer
;
_diffrn_measurement_method '\w scan'
_diffrn_radiation_monochromator graphite
_diffrn_radiation_source 'fine-focus sealed tube'
_diffrn_radiation_type MoK\a
_diffrn_radiation_wavelength 0.71073
_diffrn_reflns_av_R_equivalents 0.0493
_diffrn_reflns_av_sigmaI/netI 0.0785
_diffrn_reflns_limit_h_max 13
_diffrn_reflns_limit_h_min -13
_diffrn_reflns_limit_k_max 8
_diffrn_reflns_limit_k_min -8
_diffrn_reflns_limit_l_max 15
_diffrn_reflns_limit_l_min -12
_diffrn_reflns_number 4363
_diffrn_reflns_theta_full 25.50
_diffrn_reflns_theta_max 25.50
_diffrn_reflns_theta_min 1.68
_diffrn_standards_decay_% 0
_diffrn_standards_interval_count 0
_diffrn_standards_interval_time 0
_diffrn_standards_number 0
_exptl_absorpt_coefficient_mu 0.081
_exptl_absorpt_correction_T_max 0.9912
_exptl_absorpt_correction_T_min 0.9785
_exptl_absorpt_correction_type multi-scan
_exptl_absorpt_process_details 'SADABS (Sheldrick, 1996)'
_exptl_crystal_colour Colorles
_exptl_crystal_density_diffrn 1.192
_exptl_crystal_density_method 'not measured'
_exptl_crystal_description Block
_exptl_crystal_F_000 374
_exptl_crystal_size_max 0.27
_exptl_crystal_size_mid 0.12
_exptl_crystal_size_min 0.11
_refine_diff_density_max 0.147
_refine_diff_density_min -0.141
_refine_diff_density_rms 0.029
_refine_ls_abs_structure_details 'Flack H D (1983), Acta Cryst. A39, 876-881'
_refine_ls_abs_structure_Flack 0(10)
_refine_ls_extinction_method none
_refine_ls_goodness_of_fit_ref 0.873
_refine_ls_hydrogen_treatment mixed
_refine_ls_matrix_type full
_refine_ls_number_parameters 221
_refine_ls_number_reflns 1585
_refine_ls_number_restraints 1
_refine_ls_restrained_S_all 0.872
_refine_ls_R_factor_all 0.0791
_refine_ls_R_factor_gt 0.0452
_refine_ls_shift/su_max 0.000
_refine_ls_shift/su_mean 0.000
_refine_ls_structure_factor_coef Fsqd
_refine_ls_weighting_details 'calc w=1/[\s^2^(Fo^2^)+(0.0273P)^2^+0.0000P] where P=(Fo^2^+2Fc^2^)/3'
_refine_ls_weighting_scheme calc
_refine_ls_wR_factor_gt 0.0808
_refine_ls_wR_factor_ref 0.0914
_reflns_number_gt 995
_reflns_number_total 1585
_reflns_threshold_expression I>2\s(I)
_cod_data_source_file 13065_2012_549_MOESM9_ESM.cif
_cod_data_source_block c
_cod_depositor_comments
;
The following automatic conversions were performed:

'_symmetry_cell_setting' value 'Monoclinic' changed to 'monoclinic'
according to the built-in table from CIF Core dictionary named
'cif_core.dic' version 2.4.1 from 2010-06-29.

Automatic conversion script
Id: cif_fix_values 5376 2017-05-30 11:51:03Z andrius 
;
_cod_original_sg_symbol_H-M P21
_cod_database_code 1547204

loop_
_symmetry_equiv_pos_as_xyz
'x, y, z'
'-x, y+1/2, -z'

loop_
_atom_site_label
_atom_site_type_symbol
_atom_site_fract_x
_atom_site_fract_y
_atom_site_fract_z
_atom_site_U_iso_or_equiv
_atom_site_adp_type
_atom_site_occupancy
_atom_site_symmetry_multiplicity
_atom_site_calc_flag
_atom_site_refinement_flags
_atom_site_disorder_assembly
_atom_site_disorder_group
O1 O 0.0950(3) 0.5455(5) 0.5631(2) 0.0591(9) Uani 1 1 d . . .
H1C H 0.0237 0.5832 0.5483 0.089 Uiso 1 1 calc R . .
O2 O 0.1514(3) 0.1704(5) 0.4867(2) 0.0560(9) Uani 1 1 d . . .
H2A H 0.1845 0.2307 0.4487 0.084 Uiso 1 1 calc R . .
O3 O 0.2784(3) 0.3967(5) 1.3853(3) 0.0653(10) Uani 1 1 d . . .
H3B H 0.2503 0.2945 1.4014 0.098 Uiso 1 1 calc R . .
O100 O 0.7742(4) 0.2602(7) 0.5489(4) 0.0858(15) Uani 1 1 d . . .
H100 H 0.791(5) 0.199(9) 0.517(5) 0.07(2) Uiso 1 1 d . . .
C1 C 0.1597(4) 0.4226(6) 0.7521(3) 0.0399(10) Uani 1 1 d . . .
H1A H 0.2347 0.4989 0.7677 0.048 Uiso 1 1 calc R . .
H1B H 0.0992 0.5054 0.7684 0.048 Uiso 1 1 calc R . .
C2 C 0.1129(4) 0.3719(6) 0.6288(3) 0.0423(11) Uani 1 1 d . . .
H2B H 0.0336 0.3043 0.6121 0.051 Uiso 1 1 calc R . .
C3 C 0.2011(4) 0.2365(6) 0.5998(3) 0.0413(11) Uani 1 1 d . . .
H3A H 0.2781 0.3075 0.6097 0.050 Uiso 1 1 calc R . .
C4 C 0.2284(4) 0.0549(7) 0.6734(3) 0.0432(11) Uani 1 1 d . . .
H4A H 0.2893 -0.0257 0.6562 0.052 Uiso 1 1 calc R . .
H4B H 0.1541 -0.0227 0.6590 0.052 Uiso 1 1 calc R . .
C5 C 0.2768(3) 0.1131(6) 0.7963(3) 0.0376(10) Uani 1 1 d . . .
H5A H 0.3504 0.1935 0.8062 0.045 Uiso 1 1 calc R . .
C6 C 0.3188(4) -0.0672(6) 0.8714(3) 0.0459(11) Uani 1 1 d . . .
H6A H 0.2486 -0.1507 0.8656 0.055 Uiso 1 1 calc R . .
H6B H 0.3771 -0.1431 0.8479 0.055 Uiso 1 1 calc R . .
C7 C 0.3780(4) -0.0037(7) 0.9893(3) 0.0455(11) Uani 1 1 d . . .
H7A H 0.4529 0.0684 0.9961 0.055 Uiso 1 1 calc R . .
H7B H 0.4002 -0.1194 1.0361 0.055 Uiso 1 1 calc R . .
C8 C 0.2925(3) 0.1264(6) 1.0287(3) 0.0358(10) Uani 1 1 d . . .
H8A H 0.2207 0.0472 1.0267 0.043 Uiso 1 1 calc R . .
C9 C 0.2466(3) 0.3041(6) 0.9520(3) 0.0340(10) Uani 1 1 d . . .
H9A H 0.3207 0.3777 0.9545 0.041 Uiso 1 1 calc R . .
C10 C 0.1856(3) 0.2441(6) 0.8295(3) 0.0342(10) Uani 1 1 d . . .
C11 C 0.1696(3) 0.4474(7) 0.9961(3) 0.0431(11) Uani 1 1 d . . .
H11A H 0.1553 0.5670 0.9522 0.052 Uiso 1 1 calc R . .
H11B H 0.0902 0.3877 0.9864 0.052 Uiso 1 1 calc R . .
C12 C 0.2298(4) 0.5023(6) 1.1181(3) 0.0394(10) Uani 1 1 d . . .
H12A H 0.3020 0.5823 1.1263 0.047 Uiso 1 1 calc R . .
H12B H 0.1726 0.5804 1.1420 0.047 Uiso 1 1 calc R . .
C13 C 0.2669(3) 0.3210(6) 1.1912(3) 0.0360(10) Uani 1 1 d . . .
C14 C 0.3534(4) 0.1982(6) 1.1474(3) 0.0372(10) Uani 1 1 d . . .
H14A H 0.4211 0.2853 1.1468 0.045 Uiso 1 1 calc R . .
C15 C 0.4075(5) 0.0462(8) 1.2387(3) 0.0570(12) Uani 1 1 d . . .
H15A H 0.4894 0.0075 1.2410 0.068 Uiso 1 1 calc R . .
H15B H 0.3559 -0.0703 1.2264 0.068 Uiso 1 1 calc R . .
C16 C 0.4119(4) 0.1484(7) 1.3463(4) 0.0589(13) Uani 1 1 d . . .
H16A H 0.4964 0.1661 1.3938 0.071 Uiso 1 1 calc R . .
H16B H 0.3690 0.0706 1.3855 0.071 Uiso 1 1 calc R . .
C17 C 0.3479(4) 0.3520(7) 1.3126(4) 0.0460(12) Uani 1 1 d . . .
C18 C 0.1517(4) 0.2012(7) 1.1891(4) 0.0529(13) Uani 1 1 d . . .
H18A H 0.1005 0.1804 1.1139 0.079 Uiso 1 1 calc R . .
H18B H 0.1065 0.2727 1.2277 0.079 Uiso 1 1 calc R . .
H18C H 0.1767 0.0761 1.2244 0.079 Uiso 1 1 calc R . .
C19 C 0.0627(3) 0.1358(7) 0.8152(3) 0.0469(11) Uani 1 1 d . . .
H19A H 0.0250 0.0988 0.7391 0.070 Uiso 1 1 calc R . .
H19B H 0.0084 0.2217 0.8368 0.070 Uiso 1 1 calc R . .
H19C H 0.0785 0.0198 0.8606 0.070 Uiso 1 1 calc R . .
C20 C 0.4435(4) 0.5156(8) 1.3321(4) 0.0600(13) Uani 1 1 d . . .
H20A H 0.4887 0.5250 1.4097 0.090 Uiso 1 1 calc R . .
H20B H 0.4030 0.6386 1.3064 0.090 Uiso 1 1 calc R . .
H20C H 0.4991 0.4861 1.2925 0.090 Uiso 1 1 calc R . .

loop_
_atom_site_aniso_label
_atom_site_aniso_U_11
_atom_site_aniso_U_22
_atom_site_aniso_U_33
_atom_site_aniso_U_23
_atom_site_aniso_U_13
_atom_site_aniso_U_12
O1 0.070(2) 0.066(2) 0.046(2) 0.0185(17) 0.0243(18) 0.0065(16)
O2 0.073(2) 0.069(2) 0.0305(17) -0.0092(16) 0.0228(17) -0.0200(18)
O3 0.108(3) 0.065(2) 0.0424(19) -0.0035(16) 0.051(2) -0.0105(19)
O100 0.126(4) 0.069(3) 0.091(3) 0.008(3) 0.075(3) 0.007(3)
C1 0.042(2) 0.044(3) 0.035(2) 0.000(2) 0.016(2) 0.005(2)
C2 0.043(2) 0.056(3) 0.027(2) 0.004(2) 0.009(2) -0.004(2)
C3 0.047(2) 0.054(3) 0.023(2) -0.004(2) 0.013(2) -0.011(2)
C4 0.051(3) 0.048(3) 0.034(2) -0.011(2) 0.019(2) -0.009(2)
C5 0.042(2) 0.043(3) 0.030(2) 0.0000(18) 0.016(2) 0.0022(19)
C6 0.062(3) 0.042(3) 0.038(3) -0.002(2) 0.021(2) 0.005(2)
C7 0.056(3) 0.049(3) 0.034(3) 0.005(2) 0.018(2) 0.018(2)
C8 0.040(2) 0.037(2) 0.032(2) 0.0011(19) 0.013(2) 0.0031(19)
C9 0.038(2) 0.032(2) 0.034(2) -0.0005(19) 0.015(2) 0.0005(18)
C10 0.034(2) 0.042(2) 0.028(2) -0.0021(19) 0.012(2) -0.0027(18)
C11 0.052(3) 0.047(3) 0.034(3) 0.006(2) 0.020(2) 0.014(2)
C12 0.049(2) 0.036(3) 0.038(2) -0.006(2) 0.021(2) 0.007(2)
C13 0.047(2) 0.036(2) 0.031(2) -0.0033(19) 0.020(2) 0.001(2)
C14 0.040(2) 0.040(3) 0.032(2) 0.0017(19) 0.013(2) 0.0031(19)
C15 0.076(3) 0.060(3) 0.031(3) 0.014(2) 0.013(2) 0.021(3)
C16 0.079(3) 0.065(3) 0.031(3) 0.010(2) 0.016(3) 0.012(3)
C17 0.066(3) 0.044(3) 0.037(3) 0.000(2) 0.029(2) 0.000(2)
C18 0.061(3) 0.056(3) 0.053(3) -0.003(2) 0.035(3) -0.007(2)
C19 0.045(2) 0.061(3) 0.033(2) -0.001(2) 0.011(2) -0.014(2)
C20 0.079(3) 0.072(3) 0.028(2) -0.007(2) 0.015(3) -0.016(3)

loop_
_atom_type_symbol
_atom_type_description
_atom_type_scat_dispersion_real
_atom_type_scat_dispersion_imag
_atom_type_scat_source
C C 0.0033 0.0000 'International Tables Vol C Tables 4.2.6.8 and 6.1.1.4'
H H 0.0000 0.0000 'International Tables Vol C Tables 4.2.6.8 and 6.1.1.4'
O O 0.0106 0.0000 'International Tables Vol C Tables 4.2.6.8 and 6.1.1.4'

loop_
_geom_angle_atom_site_label_1
_geom_angle_atom_site_label_2
_geom_angle_atom_site_label_3
_geom_angle
_geom_angle_site_symmetry_1
_geom_angle_site_symmetry_3
C2 O1 H1C 109.5 . .
C3 O2 H2A 109.5 . .
C17 O3 H3B 109.5 . .
C10 C1 C2 114.7(3) . .
C10 C1 H1A 108.6 . .
C2 C1 H1A 108.6 . .
C10 C1 H1B 108.6 . .
C2 C1 H1B 108.6 . .
H1A C1 H1B 107.6 . .
O1 C2 C3 109.7(3) . .
O1 C2 C1 111.0(3) . .
C3 C2 C1 110.8(3) . .
O1 C2 H2B 108.4 . .
C3 C2 H2B 108.4 . .
C1 C2 H2B 108.4 . .
O2 C3 C2 111.2(3) . .
O2 C3 C4 107.7(3) . .
C2 C3 C4 111.1(3) . .
O2 C3 H3A 108.9 . .
C2 C3 H3A 108.9 . .
C4 C3 H3A 108.9 . .
C3 C4 C5 111.0(3) . .
C3 C4 H4A 109.4 . .
C5 C4 H4A 109.4 . .
C3 C4 H4B 109.4 . .
C5 C4 H4B 109.4 . .
H4A C4 H4B 108.0 . .
C6 C5 C4 111.8(4) . .
C6 C5 C10 112.9(3) . .
C4 C5 C10 112.5(3) . .
C6 C5 H5A 106.4 . .
C4 C5 H5A 106.4 . .
C10 C5 H5A 106.4 . .
C7 C6 C5 110.4(4) . .
C7 C6 H6A 109.6 . .
C5 C6 H6A 109.6 . .
C7 C6 H6B 109.6 . .
C5 C6 H6B 109.6 . .
H6A C6 H6B 108.1 . .
C6 C7 C8 111.8(3) . .
C6 C7 H7A 109.3 . .
C8 C7 H7A 109.3 . .
C6 C7 H7B 109.3 . .
C8 C7 H7B 109.3 . .
H7A C7 H7B 107.9 . .
C7 C8 C14 112.3(3) . .
C7 C8 C9 111.4(3) . .
C14 C8 C9 109.6(3) . .
C7 C8 H8A 107.8 . .
C14 C8 H8A 107.8 . .
C9 C8 H8A 107.8 . .
C8 C9 C11 112.2(3) . .
C8 C9 C10 112.9(3) . .
C11 C9 C10 114.4(3) . .
C8 C9 H9A 105.5 . .
C11 C9 H9A 105.5 . .
C10 C9 H9A 105.5 . .
C1 C10 C5 106.4(3) . .
C1 C10 C9 112.1(3) . .
C5 C10 C9 108.1(3) . .
C1 C10 C19 108.8(3) . .
C5 C10 C19 111.9(3) . .
C9 C10 C19 109.7(3) . .
C12 C11 C9 113.9(3) . .
C12 C11 H11A 108.8 . .
C9 C11 H11A 108.8 . .
C12 C11 H11B 108.8 . .
C9 C11 H11B 108.8 . .
H11A C11 H11B 107.7 . .
C13 C12 C11 111.9(4) . .
C13 C12 H12A 109.2 . .
C11 C12 H12A 109.2 . .
C13 C12 H12B 109.2 . .
C11 C12 H12B 109.2 . .
H12A C12 H12B 107.9 . .
C12 C13 C14 107.3(3) . .
C12 C13 C17 117.7(4) . .
C14 C13 C17 101.2(3) . .
C12 C13 C18 110.4(3) . .
C14 C13 C18 111.3(3) . .
C17 C13 C18 108.6(3) . .
C15 C14 C8 119.0(4) . .
C15 C14 C13 103.6(3) . .
C8 C14 C13 113.3(3) . .
C15 C14 H14A 106.8 . .
C8 C14 H14A 106.8 . .
C13 C14 H14A 106.8 . .
C14 C15 C16 105.6(4) . .
C14 C15 H15A 110.6 . .
C16 C15 H15A 110.6 . .
C14 C15 H15B 110.6 . .
C16 C15 H15B 110.6 . .
H15A C15 H15B 108.8 . .
C15 C16 C17 106.3(4) . .
C15 C16 H16A 110.5 . .
C17 C16 H16A 110.5 . .
C15 C16 H16B 110.5 . .
C17 C16 H16B 110.5 . .
H16A C16 H16B 108.7 . .
O3 C17 C20 105.4(3) . .
O3 C17 C13 113.6(3) . .
C20 C17 C13 115.4(4) . .
O3 C17 C16 108.6(3) . .
C20 C17 C16 110.4(4) . .
C13 C17 C16 103.4(4) . .
C13 C18 H18A 109.5 . .
C13 C18 H18B 109.5 . .
H18A C18 H18B 109.5 . .
C13 C18 H18C 109.5 . .
H18A C18 H18C 109.5 . .
H18B C18 H18C 109.5 . .
C10 C19 H19A 109.5 . .
C10 C19 H19B 109.5 . .
H19A C19 H19B 109.5 . .
C10 C19 H19C 109.5 . .
H19A C19 H19C 109.5 . .
H19B C19 H19C 109.5 . .
C17 C20 H20A 109.5 . .
C17 C20 H20B 109.5 . .
H20A C20 H20B 109.5 . .
C17 C20 H20C 109.5 . .
H20A C20 H20C 109.5 . .
H20B C20 H20C 109.5 . .

loop_
_geom_bond_atom_site_label_1
_geom_bond_atom_site_label_2
_geom_bond_distance
_geom_bond_site_symmetry_2
O1 C2 1.423(5) .
O1 H1C 0.8200 .
O2 C3 1.444(5) .
O2 H2A 0.8200 .
O3 C17 1.447(5) .
O3 H3B 0.8200 .
O100 H100 0.66(5) .
C1 C10 1.531(6) .
C1 C2 1.532(6) .
C1 H1A 0.9700 .
C1 H1B 0.9700 .
C2 C3 1.505(6) .
C2 H2B 0.9800 .
C3 C4 1.520(6) .
C3 H3A 0.9800 .
C4 C5 1.539(5) .
C4 H4A 0.9700 .
C4 H4B 0.9700 .
C5 C6 1.534(6) .
C5 C10 1.540(5) .
C5 H5A 0.9800 .
C6 C7 1.501(6) .
C6 H6A 0.9700 .
C6 H6B 0.9700 .
C7 C8 1.527(5) .
C7 H7A 0.9700 .
C7 H7B 0.9700 .
C8 C14 1.530(5) .
C8 C9 1.535(5) .
C8 H8A 0.9800 .
C9 C11 1.544(5) .
C9 C10 1.547(5) .
C9 H9A 0.9800 .
C10 C19 1.551(5) .
C11 C12 1.533(5) .
C11 H11A 0.9700 .
C11 H11B 0.9700 .
C12 C13 1.520(6) .
C12 H12A 0.9700 .
C12 H12B 0.9700 .
C13 C14 1.540(5) .
C13 C17 1.542(5) .
C13 C18 1.549(5) .
C14 C15 1.529(6) .
C14 H14A 0.9800 .
C15 C16 1.529(6) .
C15 H15A 0.9700 .
C15 H15B 0.9700 .
C16 C17 1.559(6) .
C16 H16A 0.9700 .
C16 H16B 0.9700 .
C17 C20 1.525(6) .
C18 H18A 0.9600 .
C18 H18B 0.9600 .
C18 H18C 0.9600 .
C19 H19A 0.9600 .
C19 H19B 0.9600 .
C19 H19C 0.9600 .
C20 H20A 0.9600 .
C20 H20B 0.9600 .
C20 H20C 0.9600 .

loop_
_geom_torsion_atom_site_label_1
_geom_torsion_atom_site_label_2
_geom_torsion_atom_site_label_3
_geom_torsion_atom_site_label_4
_geom_torsion
_geom_torsion_site_symmetry_1
_geom_torsion_site_symmetry_2
_geom_torsion_site_symmetry_3
_geom_torsion_site_symmetry_4
C10 C1 C2 O1 -178.1(3) . . . .
C10 C1 C2 C3 -56.0(4) . . . .
O1 C2 C3 O2 -63.5(4) . . . .
C1 C2 C3 O2 173.6(3) . . . .
O1 C2 C3 C4 176.5(3) . . . .
C1 C2 C3 C4 53.6(4) . . . .
O2 C3 C4 C5 -177.6(3) . . . .
C2 C3 C4 C5 -55.6(4) . . . .
C3 C4 C5 C6 -173.5(3) . . . .
C3 C4 C5 C10 58.3(4) . . . .
C4 C5 C6 C7 173.8(3) . . . .
C10 C5 C6 C7 -58.2(5) . . . .
C5 C6 C7 C8 56.0(5) . . . .
C6 C7 C8 C14 -178.0(4) . . . .
C6 C7 C8 C9 -54.6(5) . . . .
C7 C8 C9 C11 -174.8(3) . . . .
C14 C8 C9 C11 -49.9(4) . . . .
C7 C8 C9 C10 54.1(4) . . . .
C14 C8 C9 C10 179.0(3) . . . .
C2 C1 C10 C5 55.5(4) . . . .
C2 C1 C10 C9 173.4(3) . . . .
C2 C1 C10 C19 -65.2(4) . . . .
C6 C5 C10 C1 176.3(3) . . . .
C4 C5 C10 C1 -56.0(4) . . . .
C6 C5 C10 C9 55.8(4) . . . .
C4 C5 C10 C9 -176.5(3) . . . .
C6 C5 C10 C19 -65.0(5) . . . .
C4 C5 C10 C19 62.7(4) . . . .
C8 C9 C10 C1 -170.6(3) . . . .
C11 C9 C10 C1 59.5(4) . . . .
C8 C9 C10 C5 -53.7(4) . . . .
C11 C9 C10 C5 176.4(3) . . . .
C8 C9 C10 C19 68.4(4) . . . .
C11 C9 C10 C19 -61.5(4) . . . .
C8 C9 C11 C12 48.5(4) . . . .
C10 C9 C11 C12 178.8(3) . . . .
C9 C11 C12 C13 -52.7(4) . . . .
C11 C12 C13 C14 56.8(4) . . . .
C11 C12 C13 C17 169.9(3) . . . .
C11 C12 C13 C18 -64.7(4) . . . .
C7 C8 C14 C15 -55.0(5) . . . .
C9 C8 C14 C15 -179.4(3) . . . .
C7 C8 C14 C13 -177.0(3) . . . .
C9 C8 C14 C13 58.5(4) . . . .
C12 C13 C14 C15 168.1(4) . . . .
C17 C13 C14 C15 44.2(4) . . . .
C18 C13 C14 C15 -71.0(5) . . . .
C12 C13 C14 C8 -61.6(4) . . . .
C17 C13 C14 C8 174.5(3) . . . .
C18 C13 C14 C8 59.3(4) . . . .
C8 C14 C15 C16 -157.6(4) . . . .
C13 C14 C15 C16 -30.8(5) . . . .
C14 C15 C16 C17 5.4(5) . . . .
C12 C13 C17 O3 85.7(4) . . . .
C14 C13 C17 O3 -157.8(3) . . . .
C18 C13 C17 O3 -40.6(5) . . . .
C12 C13 C17 C20 -36.2(5) . . . .
C14 C13 C17 C20 80.3(4) . . . .
C18 C13 C17 C20 -162.5(3) . . . .
C12 C13 C17 C16 -156.8(3) . . . .
C14 C13 C17 C16 -40.3(4) . . . .
C18 C13 C17 C16 76.9(4) . . . .
C15 C16 C17 O3 142.9(4) . . . .
C15 C16 C17 C20 -102.0(4) . . . .
C15 C16 C17 C13 21.9(5) . . . .
